data_4508279
loop_
_publ_author_name
'Feng, Xun'
'Ma, Lu-Fang'
'Liu, Lang'
'Wang, Li-Ya'
'Song, Hong-Liang'
'Xie, Shi-Yu'

_publ_section_title
;
 A Series of Heterometallic Three-Dimensional Frameworks Constructed from
 Imidazole--Dicarboxylate: Structures, Luminescence, and Magnetic
 Properties
;
_journal_issue 10
_journal_name_full 'Crystal Growth &amp; Design'
_journal_page_first 4469
_journal_paper_doi 10.1021/cg4009587
_journal_volume 13
_journal_year 2013
_chemical_formula_sum 'C12 H14 N4 O11.5 Tb Zn'
_chemical_formula_weight 622.56
_chemical_name_systematic
;

 ?

;
_space_group_IT_number 15
_symmetry_cell_setting monoclinic
_symmetry_space_group_name_Hall '-C 2yc'
_symmetry_space_group_name_H-M 'C 1 2/c 1'
_atom_sites_solution_hydrogens geom
_atom_sites_solution_primary direct
_atom_sites_solution_secondary difmap
_audit_creation_method SHELXL-97
_cell_angle_alpha 90.00
_cell_angle_beta 114.289(7)
_cell_angle_gamma 90.00
_cell_formula_units_Z 8
_cell_length_a 24.368(17)
_cell_length_b 9.214(6)
_cell_length_c 19.198(13)
_cell_measurement_reflns_used 6301
_cell_measurement_temperature 296(2)
_cell_measurement_theta_max 28.32
_cell_measurement_theta_min 2.39
_cell_volume 3929(5)
_computing_cell_refinement 'Bruker SMART'
_computing_data_collection 'Bruker SMART'
_computing_data_reduction 'Bruker SAINT'
_computing_molecular_graphics 'Bruker SHELXTL'
_computing_publication_material 'Bruker SHELXTL'
_computing_structure_refinement 'SHELXL-97 (Sheldrick, 1997)'
_computing_structure_solution 'SHELXS-97 (Sheldrick, 1990)'
_diffrn_ambient_temperature 296(2)
_diffrn_measured_fraction_theta_full 0.996
_diffrn_measured_fraction_theta_max 0.996
_diffrn_measurement_device_type 'CCD area detector'
_diffrn_measurement_method 'phi and omega scans'
_diffrn_radiation_monochromator graphite
_diffrn_radiation_source 'fine-focus sealed tube'
_diffrn_radiation_type MoK\a
_diffrn_radiation_wavelength 0.71073
_diffrn_reflns_av_R_equivalents 0.0269
_diffrn_reflns_av_sigmaI/netI 0.0280
_diffrn_reflns_limit_h_max 29
_diffrn_reflns_limit_h_min -29
_diffrn_reflns_limit_k_max 11
_diffrn_reflns_limit_k_min -10
_diffrn_reflns_limit_l_max 23
_diffrn_reflns_limit_l_min -23
_diffrn_reflns_number 11542
_diffrn_reflns_theta_full 25.50
_diffrn_reflns_theta_max 25.50
_diffrn_reflns_theta_min 2.39
_diffrn_standards_number 0
_exptl_absorpt_coefficient_mu 4.858
_exptl_absorpt_correction_T_max 0.5933
_exptl_absorpt_correction_T_min 0.2970
_exptl_absorpt_correction_type multi-scan
_exptl_absorpt_process_details sadabs
_exptl_crystal_colour colourless
_exptl_crystal_density_diffrn 2.105
_exptl_crystal_density_method 'not measured'
_exptl_crystal_description block
_exptl_crystal_F_000 2408
_exptl_crystal_size_max 0.33
_exptl_crystal_size_mid 0.27
_exptl_crystal_size_min 0.12
_refine_diff_density_max 3.234
_refine_diff_density_min -0.732
_refine_diff_density_rms 0.115
_refine_ls_extinction_method none
_refine_ls_goodness_of_fit_ref 1.079
_refine_ls_hydrogen_treatment constr
_refine_ls_matrix_type full
_refine_ls_number_parameters 269
_refine_ls_number_reflns 3644
_refine_ls_number_restraints 0
_refine_ls_restrained_S_all 1.079
_refine_ls_R_factor_all 0.0267
_refine_ls_R_factor_gt 0.0233
_refine_ls_shift/su_max 0.001
_refine_ls_shift/su_mean 0.000
_refine_ls_structure_factor_coef Fsqd
_refine_ls_weighting_details 'calc w=1/[\s^2^(Fo^2^)+(0.0318P)^2^+4.8513P] where P=(Fo^2^+2Fc^2^)/3'
_refine_ls_weighting_scheme calc
_refine_ls_wR_factor_gt 0.0592
_refine_ls_wR_factor_ref 0.0606
_reflns_number_gt 3262
_reflns_number_total 3644
_reflns_threshold_expression >2sigma(I)
_cod_data_source_file cg4009587_si_008.cif
_cod_data_source_block a
_cod_depositor_comments
;
The following automatic conversions were performed:

'_symmetry_cell_setting' value 'Monoclinic' changed to 'monoclinic'
according to /home/saulius/struct/CIF-dictionaries/cif_core.dic
dictionary named 'cif_core.dic' version 2.4.2 from 2011-04-26.

Automatic conversion script
Id: cif_fix_values 1891 2012-01-12 08:04:46Z andrius 
;
_cod_original_sg_symbol_H-M C2/c
_cod_original_formula_sum 'C12 H14 N4 O11.50 Tb Zn'
_cod_database_code 4508279

loop_
_symmetry_equiv_pos_as_xyz
'x, y, z'
'-x, y, -z+1/2'
'x+1/2, y+1/2, z'
'-x+1/2, y+1/2, -z+1/2'
'-x, -y, -z'
'x, -y, z-1/2'
'-x+1/2, -y+1/2, -z'
'x+1/2, -y+1/2, z-1/2'

loop_
_atom_site_label
_atom_site_type_symbol
_atom_site_fract_x
_atom_site_fract_y
_atom_site_fract_z
_atom_site_U_iso_or_equiv
_atom_site_adp_type
_atom_site_occupancy
_atom_site_symmetry_multiplicity
_atom_site_calc_flag
_atom_site_refinement_flags
Tb1 Tb 0.041452(7) 0.195762(19) -0.006313(10) 0.01735(7) Uani 1 1 d .
Zn1 Zn 0.211687(18) 0.01431(5) 0.33443(2) 0.02061(11) Uani 1 1 d .
O1 O 0.12096(11) 0.0460(3) 0.23754(16) 0.0298(7) Uani 1 1 d .
O2 O 0.07759(11) 0.1354(3) 0.12105(15) 0.0304(7) Uani 1 1 d .
O3 O 0.10981(11) 0.3766(3) 0.05221(16) 0.0312(7) Uani 1 1 d .
O4 O 0.19692(11) 0.4854(3) 0.07486(15) 0.0257(6) Uani 1 1 d .
O5 O 0.16358(13) -0.1319(3) 0.37867(17) 0.0332(7) Uani 1 1 d .
O6 O 0.11348(13) -0.1479(3) 0.45187(19) 0.0371(7) Uani 1 1 d .
O7 O 0.04787(10) 0.0667(3) 0.49520(15) 0.0227(6) Uani 1 1 d .
O8 O 0.04316(11) 0.3029(3) 0.48367(17) 0.0289(7) Uani 1 1 d .
O9 O 0.01845(13) 0.4164(3) -0.08197(16) 0.0351(7) Uani 1 1 d .
H1W H 0.0391 0.5037 -0.0453 0.053 Uiso 1 1 d R
H2W H -0.0146 0.4436 -0.1211 0.053 Uiso 1 1 d R
O10 O -0.02040(13) 0.1319(3) -0.13342(17) 0.0418(8) Uani 1 1 d .
H3W H -0.0229 0.1634 -0.1698 0.063 Uiso 1 1 d R
H4W H -0.0389 0.0402 -0.1434 0.063 Uiso 1 1 d R
O11 O 0.0000 0.1958(17) 0.2500 0.239(8) Uani 1 2 d S
H5W H 0.0149 0.1425 0.2266 0.358 Uiso 1 1 d R
O12 O 0.9329(3) 0.4491(6) 0.2943(4) 0.138(3) Uani 1 1 d .
H7W H 0.9303 0.3700 0.3155 0.207 Uiso 1 1 d R
H8W H 0.9666 0.4608 0.2903 0.207 Uiso 1 1 d R
N1 N 0.22766(13) 0.1696(3) 0.26680(18) 0.0228(7) Uani 1 1 d .
N2 N 0.25678(13) 0.3378(3) 0.20497(18) 0.0215(7) Uani 1 1 d .
N3 N 0.18435(13) 0.1517(4) 0.40364(18) 0.0227(7) Uani 1 1 d .
N4 N 0.14426(15) 0.3163(4) 0.4511(2) 0.0287(8) Uani 1 1 d .
H4 H 0.1364 0.3994 0.4653 0.034 Uiso 1 1 calc R
C1 C 0.17920(16) 0.2032(4) 0.2001(2) 0.0194(8) Uani 1 1 d .
C2 C 0.19681(15) 0.3075(4) 0.1619(2) 0.0200(8) Uani 1 1 d .
C3 C 0.27332(15) 0.2522(5) 0.2666(2) 0.0233(8) Uani 1 1 d .
C4 C 0.12226(15) 0.1251(4) 0.1853(2) 0.0206(8) Uani 1 1 d .
C5 C 0.16556(16) 0.3930(4) 0.0910(2) 0.0223(8) Uani 1 1 d .
C6 C 0.33537(19) 0.2507(6) 0.3282(3) 0.0494(13) Uani 1 1 d .
H6A H 0.3640 0.2566 0.3058 0.074 Uiso 1 1 calc R
H6B H 0.3416 0.1624 0.3570 0.074 Uiso 1 1 calc R
H6C H 0.3405 0.3322 0.3615 0.074 Uiso 1 1 calc R
C7 C 0.14434(15) 0.0845(4) 0.4277(2) 0.0198(8) Uani 1 1 d .
C8 C 0.11849(16) 0.1861(4) 0.4568(2) 0.0219(8) Uani 1 1 d .
C9 C 0.18376(17) 0.2920(4) 0.4197(2) 0.0274(9) Uani 1 1 d .
C10 C 0.13942(15) -0.0766(4) 0.4185(2) 0.0230(8) Uani 1 1 d .
C11 C 0.06749(15) 0.1842(4) 0.4799(2) 0.0193(8) Uani 1 1 d .
C12 C 0.2198(2) 0.4086(5) 0.4041(3) 0.0402(11) Uani 1 1 d .
H12A H 0.2576 0.3693 0.4085 0.060 Uiso 1 1 calc R
H12B H 0.2270 0.4857 0.4404 0.060 Uiso 1 1 calc R
H12C H 0.1981 0.4456 0.3534 0.060 Uiso 1 1 calc R

loop_
_atom_site_aniso_label
_atom_site_aniso_U_11
_atom_site_aniso_U_22
_atom_site_aniso_U_33
_atom_site_aniso_U_23
_atom_site_aniso_U_13
_atom_site_aniso_U_12
Tb1 0.01565(10) 0.01630(11) 0.02219(11) -0.00118(7) 0.00988(8) -0.00120(6)
Zn1 0.0224(2) 0.0202(2) 0.0248(2) 0.00269(18) 0.01536(18) 0.00334(17)
O1 0.0273(14) 0.0334(16) 0.0293(16) 0.0091(13) 0.0123(12) -0.0081(12)
O2 0.0248(14) 0.0380(17) 0.0244(15) 0.0015(13) 0.0062(12) -0.0117(12)
O3 0.0231(13) 0.0250(16) 0.0332(16) 0.0033(13) -0.0008(12) -0.0062(12)
O4 0.0284(13) 0.0262(15) 0.0217(14) 0.0051(12) 0.0096(11) -0.0073(12)
O5 0.0437(16) 0.0257(16) 0.0462(18) 0.0008(14) 0.0347(15) 0.0038(13)
O6 0.0429(17) 0.0240(15) 0.065(2) 0.0032(15) 0.0431(17) -0.0003(13)
O7 0.0225(13) 0.0179(15) 0.0336(15) 0.0023(11) 0.0176(12) 0.0003(10)
O8 0.0300(15) 0.0184(16) 0.0480(19) 0.0000(12) 0.0258(14) 0.0002(11)
O9 0.0442(17) 0.0226(16) 0.0299(16) 0.0021(13) 0.0066(13) -0.0039(13)
O10 0.0459(18) 0.0352(18) 0.0365(18) -0.0065(15) 0.0090(14) -0.0220(15)
O11 0.212(14) 0.33(2) 0.233(17) 0.000 0.148(13) 0.000
O12 0.153(5) 0.100(4) 0.111(5) 0.018(4) 0.004(4) -0.052(4)
N1 0.0220(15) 0.0277(19) 0.0195(16) 0.0037(14) 0.0094(13) -0.0006(13)
N2 0.0189(15) 0.0223(17) 0.0236(17) 0.0021(14) 0.0089(13) -0.0027(13)
N3 0.0211(15) 0.0238(18) 0.0260(18) 0.0007(14) 0.0126(13) -0.0018(13)
N4 0.0331(18) 0.0224(19) 0.041(2) -0.0072(15) 0.0256(16) -0.0054(14)
C1 0.0191(17) 0.022(2) 0.0178(19) -0.0026(15) 0.0079(15) -0.0008(14)
C2 0.0159(16) 0.020(2) 0.024(2) -0.0007(15) 0.0081(15) -0.0029(14)
C3 0.0177(17) 0.027(2) 0.026(2) 0.0035(18) 0.0099(16) -0.0020(16)
C4 0.0216(18) 0.019(2) 0.026(2) -0.0045(16) 0.0142(16) -0.0032(15)
C5 0.0278(19) 0.016(2) 0.025(2) -0.0036(16) 0.0119(16) -0.0041(15)
C6 0.028(2) 0.065(3) 0.046(3) 0.021(3) 0.005(2) -0.009(2)
C7 0.0187(16) 0.025(2) 0.0211(19) 0.0012(16) 0.0132(15) -0.0007(15)
C8 0.0233(18) 0.019(2) 0.028(2) -0.0003(16) 0.0143(16) -0.0042(15)
C9 0.0260(19) 0.029(2) 0.033(2) -0.0034(18) 0.0181(18) -0.0063(16)
C10 0.0191(17) 0.025(2) 0.029(2) 0.0011(17) 0.0140(16) 0.0012(15)
C11 0.0190(17) 0.015(2) 0.025(2) -0.0045(15) 0.0108(15) -0.0013(14)
C12 0.043(2) 0.031(3) 0.057(3) -0.004(2) 0.031(2) -0.013(2)

loop_
_atom_type_symbol
_atom_type_description
_atom_type_scat_dispersion_real
_atom_type_scat_dispersion_imag
_atom_type_scat_source
C C 0.0033 0.0016 'International Tables Vol C Tables 4.2.6.8 and 6.1.1.4'
H H 0.0000 0.0000 'International Tables Vol C Tables 4.2.6.8 and 6.1.1.4'
N N 0.0061 0.0033 'International Tables Vol C Tables 4.2.6.8 and 6.1.1.4'
O O 0.0106 0.0060 'International Tables Vol C Tables 4.2.6.8 and 6.1.1.4'
Tb Tb -0.1723 4.1537 'International Tables Vol C Tables 4.2.6.8 and 6.1.1.4'
Zn Zn 0.2839 1.4301 'International Tables Vol C Tables 4.2.6.8 and 6.1.1.4'

loop_
_geom_angle_atom_site_label_1
_geom_angle_atom_site_label_2
_geom_angle_atom_site_label_3
_geom_angle
_geom_angle_site_symmetry_1
_geom_angle_site_symmetry_3
O6 Tb1 O3 78.57(12) 6 .
O6 Tb1 O2 108.52(12) 6 .
O3 Tb1 O2 76.82(10) . .
O6 Tb1 O10 80.92(12) 6 .
O3 Tb1 O10 135.60(10) . .
O2 Tb1 O10 147.43(11) . .
O6 Tb1 O7 75.71(9) 6 6
O3 Tb1 O7 133.48(9) . 6
O2 Tb1 O7 75.59(10) . 6
O10 Tb1 O7 76.91(10) . 6
O6 Tb1 O9 88.43(11) 6 .
O3 Tb1 O9 68.12(10) . .
O2 Tb1 O9 137.06(10) . .
O10 Tb1 O9 72.39(11) . .
O7 Tb1 O9 147.29(10) 6 .
O6 Tb1 O8 164.95(10) 6 2
O3 Tb1 O8 96.51(11) . 2
O2 Tb1 O8 83.82(10) . 2
O10 Tb1 O8 93.28(11) . 2
O7 Tb1 O8 116.70(8) 6 2
O9 Tb1 O8 76.56(10) . 2
O6 Tb1 O7 138.67(10) 6 2
O3 Tb1 O7 139.92(10) . 2
O2 Tb1 O7 76.49(9) . 2
O10 Tb1 O7 76.53(10) . 2
O7 Tb1 O7 65.74(9) 6 2
O9 Tb1 O7 116.31(9) . 2
O8 Tb1 O7 51.31(10) 2 2
O6 Tb1 C11 163.23(11) 6 2
O3 Tb1 C11 118.20(11) . 2
O2 Tb1 C11 77.46(10) . 2
O10 Tb1 C11 86.02(11) . 2
O7 Tb1 C11 91.17(9) 6 2
O9 Tb1 C11 97.63(10) . 2
O8 Tb1 C11 25.57(9) 2 2
O7 Tb1 C11 25.84(9) 2 2
N2 Zn1 N1 96.88(14) 4_545 .
N2 Zn1 N3 162.33(13) 4_545 .
N1 Zn1 N3 99.66(13) . .
N2 Zn1 O5 89.82(12) 4_545 .
N1 Zn1 O5 160.40(12) . .
N3 Zn1 O5 76.55(12) . .
N2 Zn1 O4 77.74(11) 4_545 4_545
N1 Zn1 O4 100.89(12) . 4_545
N3 Zn1 O4 93.01(11) . 4_545
O5 Zn1 O4 98.52(12) . 4_545
N2 Zn1 O1 100.75(12) 4_545 .
N1 Zn1 O1 76.48(11) . .
N3 Zn1 O1 89.16(12) . .
O5 Zn1 O1 84.20(11) . .
O4 Zn1 O1 176.85(10) 4_545 .
C4 O1 Zn1 113.5(2) . .
C4 O2 Tb1 148.3(2) . .
C5 O3 Tb1 139.8(3) . .
C5 O4 Zn1 113.8(2) . 4
C10 O5 Zn1 116.9(3) . .
C10 O6 Tb1 156.1(3) . 6_556
C11 O7 Tb1 151.6(2) . 6_556
C11 O7 Tb1 92.2(2) . 2
Tb1 O7 Tb1 114.26(9) 6_556 2
C11 O8 Tb1 96.3(2) . 2
Tb1 O9 H1W 108.1 . .
Tb1 O9 H2W 130.8 . .
H1W O9 H2W 111.8 . .
Tb1 O10 H3W 130.8 . .
Tb1 O10 H4W 119.0 . .
H3W O10 H4W 108.4 . .
H7W O12 H8W 114.3 . .
C3 N1 C1 105.3(3) . .
C3 N1 Zn1 139.3(3) . .
C1 N1 Zn1 115.4(2) . .
C3 N2 C2 105.6(3) . .
C3 N2 Zn1 139.8(3) . 4
C2 N2 Zn1 113.7(2) . 4
C9 N3 C7 106.4(3) . .
C9 N3 Zn1 139.2(3) . .
C7 N3 Zn1 112.7(2) . .
C9 N4 C8 108.9(3) . .
C9 N4 H4 125.6 . .
C8 N4 H4 125.6 . .
N1 C1 C2 108.4(3) . .
N1 C1 C4 116.5(3) . .
C2 C1 C4 135.0(3) . .
C1 C2 N2 107.9(3) . .
C1 C2 C5 134.6(3) . .
N2 C2 C5 117.4(3) . .
N2 C3 N1 112.7(3) . .
N2 C3 C6 123.0(4) . .
N1 C3 C6 124.3(4) . .
O1 C4 O2 121.9(3) . .
O1 C4 C1 117.4(3) . .
O2 C4 C1 120.7(3) . .
O3 C5 O4 123.2(4) . .
O3 C5 C2 120.0(3) . .
O4 C5 C2 116.6(3) . .
C3 C6 H6A 109.5 . .
C3 C6 H6B 109.5 . .
H6A C6 H6B 109.5 . .
C3 C6 H6C 109.5 . .
H6A C6 H6C 109.5 . .
H6B C6 H6C 109.5 . .
C8 C7 N3 109.6(3) . .
C8 C7 C10 134.3(3) . .
N3 C7 C10 116.1(3) . .
C7 C8 N4 105.2(3) . .
C7 C8 C11 134.2(3) . .
N4 C8 C11 120.0(3) . .
N3 C9 N4 110.0(3) . .
N3 C9 C12 126.1(4) . .
N4 C9 C12 123.9(4) . .
O5 C10 O6 124.2(4) . .
O5 C10 C7 116.2(3) . .
O6 C10 C7 119.6(3) . .
O8 C11 O7 119.8(3) . .
O8 C11 C8 118.7(3) . .
O7 C11 C8 121.6(3) . .
O8 C11 Tb1 58.14(18) . 2
O7 C11 Tb1 62.01(18) . 2
C8 C11 Tb1 172.8(3) . 2
C9 C12 H12A 109.5 . .
C9 C12 H12B 109.5 . .
H12A C12 H12B 109.5 . .
C9 C12 H12C 109.5 . .
H12A C12 H12C 109.5 . .
H12B C12 H12C 109.5 . .

loop_
_geom_bond_atom_site_label_1
_geom_bond_atom_site_label_2
_geom_bond_distance
_geom_bond_site_symmetry_2
Tb1 O6 2.254(3) 6
Tb1 O3 2.296(3) .
Tb1 O2 2.300(3) .
Tb1 O10 2.355(3) .
Tb1 O7 2.423(3) 6
Tb1 O9 2.426(3) .
Tb1 O8 2.480(3) 2
Tb1 O7 2.565(3) 2
Tb1 C11 2.903(4) 2
Zn1 N2 2.070(3) 4_545
Zn1 N1 2.074(3) .
Zn1 N3 2.131(3) .
Zn1 O5 2.175(3) .
Zn1 O4 2.207(3) 4_545
Zn1 O1 2.247(3) .
O1 C4 1.251(4) .
O2 C4 1.269(4) .
O3 C5 1.261(4) .
O4 C5 1.265(4) .
O4 Zn1 2.207(3) 4
O5 C10 1.250(5) .
O6 C10 1.254(5) .
O6 Tb1 2.254(3) 6_556
O7 C11 1.266(4) .
O7 Tb1 2.423(3) 6_556
O7 Tb1 2.565(3) 2
O8 C11 1.260(4) .
O8 Tb1 2.480(3) 2
O9 H1W 1.0510 .
O9 H2W 0.8817 .
O10 H3W 0.7355 .
O10 H4W 0.9393 .
O11 H5W 0.8423 .
O12 H7W 0.8497 .
O12 H8W 0.8618 .
N1 C3 1.349(5) .
N1 C1 1.373(5) .
N2 C3 1.340(5) .
N2 C2 1.379(4) .
N2 Zn1 2.070(3) 4
N3 C9 1.330(5) .
N3 C7 1.384(5) .
N4 C9 1.349(5) .
N4 C8 1.379(5) .
N4 H4 0.8600 .
C1 C2 1.380(5) .
C1 C4 1.483(5) .
C2 C5 1.483(5) .
C3 C6 1.488(5) .
C6 H6A 0.9600 .
C6 H6B 0.9600 .
C6 H6C 0.9600 .
C7 C8 1.370(5) .
C7 C10 1.493(5) .
C8 C11 1.481(5) .
C9 C12 1.494(5) .
C11 Tb1 2.903(4) 2
C12 H12A 0.9600 .
C12 H12B 0.9600 .
C12 H12C 0.9600 .

loop_
_geom_hbond_atom_site_label_D
_geom_hbond_atom_site_label_H
_geom_hbond_atom_site_label_A
_geom_hbond_distance_DH
_geom_hbond_distance_HA
_geom_hbond_distance_DA
_geom_hbond_angle_DHA
_geom_hbond_site_symmetry_A
N4 H4 O4 0.86 2.27 2.850(4) 124.4 6_566
O12 H7W O2 0.85 2.53 3.377(7) 179.7 2_655
O11 H5W O1 0.84 2.66 3.351(7) 140.5 .
O10 H4W O2 0.94 2.01 2.887(4) 155.5 5
O9 H2W O12 0.88 1.88 2.729(6) 160.5 6_465
O9 H1W O8 1.05 1.86 2.832(4) 152.4 6_565

loop_
_geom_torsion_atom_site_label_1
_geom_torsion_atom_site_label_2
_geom_torsion_atom_site_label_3
_geom_torsion_atom_site_label_4
_geom_torsion
_geom_torsion_site_symmetry_1
_geom_torsion_site_symmetry_4
N2 Zn1 O1 C4 -87.1(3) 4_545 .
N1 Zn1 O1 C4 7.5(3) . .
N3 Zn1 O1 C4 107.6(3) . .
O5 Zn1 O1 C4 -175.8(3) . .
O4 Zn1 O1 C4 -26(2) 4_545 .
O6 Tb1 O2 C4 32.2(5) 6 .
O3 Tb1 O2 C4 -40.8(5) . .
O10 Tb1 O2 C4 134.6(5) . .
O7 Tb1 O2 C4 101.4(5) 6 .
O9 Tb1 O2 C4 -76.3(5) . .
O8 Tb1 O2 C4 -139.0(5) 2 .
O7 Tb1 O2 C4 169.4(5) 2 .
C11 Tb1 O2 C4 -164.1(5) 2 .
O6 Tb1 O3 C5 -48.1(4) 6 .
O2 Tb1 O3 C5 64.2(4) . .
O10 Tb1 O3 C5 -112.3(4) . .
O7 Tb1 O3 C5 9.3(5) 6 .
O9 Tb1 O3 C5 -141.1(4) . .
O8 Tb1 O3 C5 146.3(4) 2 .
O7 Tb1 O3 C5 113.6(4) 2 .
C11 Tb1 O3 C5 132.0(4) 2 .
N2 Zn1 O5 C10 172.5(3) 4_545 .
N1 Zn1 O5 C10 -77.1(5) . .
N3 Zn1 O5 C10 3.8(3) . .
O4 Zn1 O5 C10 94.9(3) 4_545 .
O1 Zn1 O5 C10 -86.7(3) . .
N2 Zn1 N1 C3 -83.0(4) 4_545 .
N3 Zn1 N1 C3 90.8(4) . .
O5 Zn1 N1 C3 167.8(4) . .
O4 Zn1 N1 C3 -4.2(4) 4_545 .
O1 Zn1 N1 C3 177.6(4) . .
N2 Zn1 N1 C1 95.8(3) 4_545 .
N3 Zn1 N1 C1 -90.4(3) . .
O5 Zn1 N1 C1 -13.4(5) . .
O4 Zn1 N1 C1 174.6(3) 4_545 .
O1 Zn1 N1 C1 -3.6(3) . .
N2 Zn1 N3 C9 147.5(4) 4_545 .
N1 Zn1 N3 C9 -11.7(4) . .
O5 Zn1 N3 C9 -172.1(4) . .
O4 Zn1 N3 C9 89.9(4) 4_545 .
O1 Zn1 N3 C9 -87.9(4) . .
N2 Zn1 N3 C7 -50.3(5) 4_545 .
N1 Zn1 N3 C7 150.5(2) . .
O5 Zn1 N3 C7 -9.8(2) . .
O4 Zn1 N3 C7 -107.9(2) 4_545 .
O1 Zn1 N3 C7 74.4(2) . .
C3 N1 C1 C2 -1.0(4) . .
Zn1 N1 C1 C2 179.8(2) . .
C3 N1 C1 C4 179.4(3) . .
Zn1 N1 C1 C4 0.2(4) . .
N1 C1 C2 N2 0.6(4) . .
C4 C1 C2 N2 -179.9(4) . .
N1 C1 C2 C5 -175.8(4) . .
C4 C1 C2 C5 3.7(8) . .
C3 N2 C2 C1 0.1(4) . .
Zn1 N2 C2 C1 -171.2(2) 4 .
C3 N2 C2 C5 177.2(3) . .
Zn1 N2 C2 C5 5.9(4) 4 .
C2 N2 C3 N1 -0.8(5) . .
Zn1 N2 C3 N1 166.8(3) 4 .
C2 N2 C3 C6 179.8(4) . .
Zn1 N2 C3 C6 -12.6(7) 4 .
C1 N1 C3 N2 1.1(5) . .
Zn1 N1 C3 N2 -180.0(3) . .
C1 N1 C3 C6 -179.4(4) . .
Zn1 N1 C3 C6 -0.6(7) . .
Zn1 O1 C4 O2 168.1(3) . .
Zn1 O1 C4 C1 -9.6(4) . .
Tb1 O2 C4 O1 -160.0(3) . .
Tb1 O2 C4 C1 17.7(7) . .
N1 C1 C4 O1 6.8(5) . .
C2 C1 C4 O1 -172.7(4) . .
N1 C1 C4 O2 -171.0(3) . .
C2 C1 C4 O2 9.5(7) . .
Tb1 O3 C5 O4 128.9(4) . .
Tb1 O3 C5 C2 -54.6(6) . .
Zn1 O4 C5 O3 169.1(3) 4 .
Zn1 O4 C5 C2 -7.5(4) 4 .
C1 C2 C5 O3 0.8(7) . .
N2 C2 C5 O3 -175.3(3) . .
C1 C2 C5 O4 177.5(4) . .
N2 C2 C5 O4 1.4(5) . .
C9 N3 C7 C8 1.4(4) . .
Zn1 N3 C7 C8 -166.6(3) . .
C9 N3 C7 C10 -177.4(3) . .
Zn1 N3 C7 C10 14.6(4) . .
N3 C7 C8 N4 -0.9(4) . .
C10 C7 C8 N4 177.6(4) . .
N3 C7 C8 C11 169.3(4) . .
C10 C7 C8 C11 -12.2(8) . .
C9 N4 C8 C7 0.1(5) . .
C9 N4 C8 C11 -171.8(4) . .
C7 N3 C9 N4 -1.3(4) . .
Zn1 N3 C9 N4 161.6(3) . .
C7 N3 C9 C12 -179.9(4) . .
Zn1 N3 C9 C12 -17.0(7) . .
C8 N4 C9 N3 0.8(5) . .
C8 N4 C9 C12 179.4(4) . .
Zn1 O5 C10 O6 -175.3(3) . .
Zn1 O5 C10 C7 2.7(4) . .
Tb1 O6 C10 O5 -139.9(6) 6_556 .
Tb1 O6 C10 C7 42.1(9) 6_556 .
C8 C7 C10 O5 169.8(4) . .
N3 C7 C10 O5 -11.8(5) . .
C8 C7 C10 O6 -12.0(7) . .
N3 C7 C10 O6 166.3(3) . .
Tb1 O8 C11 O7 -7.0(4) 2 .
Tb1 O8 C11 C8 172.5(3) 2 .
Tb1 O7 C11 O8 165.7(3) 6_556 .
Tb1 O7 C11 O8 6.8(4) 2 .
Tb1 O7 C11 C8 -13.9(7) 6_556 .
Tb1 O7 C11 C8 -172.8(3) 2 .
Tb1 O7 C11 Tb1 158.9(5) 6_556 2
C7 C8 C11 O8 -159.4(4) . .
N4 C8 C11 O8 9.7(6) . .
C7 C8 C11 O7 20.2(7) . .
N4 C8 C11 O7 -170.8(4) . .
C7 C8 C11 Tb1 -98(2) . 2
N4 C8 C11 Tb1 71(2) . 2
